data_7237311
loop_
_publ_author_name
'Yang, Shengyi'
'Meng, Fanyuan'
'Wu, Xiugang'
'Yin, Zheng'
'Liu, Xianzhi'
'You, Caifa'
'Wang, Yafei'
'Su, Shijian'
'Zhu, Weiguo'

_publ_section_title
;
 Dinuclear platinum(ii) complex dominated by a zig-zag-type cyclometalated
 ligand: a new approach to realize high-efficiency near infrared emission
;
_journal_issue 21
_journal_name_full 'Journal of Materials Chemistry C'
_journal_page_first 5769
_journal_paper_doi 10.1039/C8TC01142G
_journal_volume 6
_journal_year 2018
_chemical_formula_moiety 'C70 H88 N2 O4 Pt2, 4(C H Cl3)'
_chemical_formula_sum 'C74 H92 Cl12 N2 O4 Pt2'
_chemical_formula_weight 1889.07
_space_group_crystal_system monoclinic
_space_group_IT_number 14
_space_group_name_Hall '-P 2yn'
_space_group_name_H-M_alt 'P 1 21/n 1'
_atom_sites_solution_hydrogens geom
_atom_sites_solution_primary dual
_audit_creation_date 2017-07-04
_audit_creation_method
;
Olex2 1.2
(compiled 2017.03.28 svn.r3405 for OlexSys, GUI svn.r5337)
;
_audit_update_record
;
2018-02-27 deposited with the CCDC.
2018-04-27 downloaded from the CCDC.
;
_cell_angle_alpha 90
_cell_angle_beta 105.1130(10)
_cell_angle_gamma 90
_cell_formula_units_Z 2
_cell_length_a 13.9888(5)
_cell_length_b 19.9742(8)
_cell_length_c 14.8367(6)
_cell_measurement_reflns_used 9962
_cell_measurement_temperature 173(2)
_cell_measurement_theta_max 30.497
_cell_measurement_theta_min 2.486
_cell_volume 4002.2(3)
_computing_cell_refinement 'SAINT v8.37A (Bruker, 2015)'
_computing_data_reduction 'SAINT v8.37A (Bruker, 2015)'
_computing_molecular_graphics 'Olex2 (Dolomanov et al., 2009)'
_computing_publication_material 'Olex2 (Dolomanov et al., 2009)'
_computing_structure_refinement 'ShelXL (Sheldrick, 2015)'
_computing_structure_solution 'ShelXT (Sheldrick, 2015)'
_diffrn_ambient_temperature 173.01
_diffrn_measured_fraction_theta_full 0.998
_diffrn_measured_fraction_theta_max 0.998
_diffrn_measurement_device_type 'Bruker APEX-II CCD'
_diffrn_measurement_method '\f and \w scans'
_diffrn_radiation_type MoK\a
_diffrn_radiation_wavelength 0.71073
_diffrn_reflns_av_R_equivalents 0.0648
_diffrn_reflns_av_unetI/netI 0.0576
_diffrn_reflns_Laue_measured_fraction_full 0.998
_diffrn_reflns_Laue_measured_fraction_max 0.998
_diffrn_reflns_limit_h_max 19
_diffrn_reflns_limit_h_min -19
_diffrn_reflns_limit_k_max 21
_diffrn_reflns_limit_k_min -28
_diffrn_reflns_limit_l_max 21
_diffrn_reflns_limit_l_min -21
_diffrn_reflns_number 46777
_diffrn_reflns_point_group_measured_fraction_full 0.998
_diffrn_reflns_point_group_measured_fraction_max 0.998
_diffrn_reflns_theta_full 25.242
_diffrn_reflns_theta_max 30.532
_diffrn_reflns_theta_min 1.820
_diffrn_standards_number 0
_exptl_absorpt_coefficient_mu 3.938
_exptl_absorpt_correction_T_max 0.7461
_exptl_absorpt_correction_T_min 0.4403
_exptl_absorpt_correction_type multi-scan
_exptl_absorpt_process_details
'SADABS-2016/2 (Bruker,2016/2) was used for absorption correction. wR2(int) was 0.1550 before and 0.0760 after correction. The Ratio of minimum to maximum transmission is 0.5901. The \l/2 correction factor is Not present.'
_exptl_crystal_colour yellow
_exptl_crystal_density_diffrn 1.568
_exptl_crystal_description block
_exptl_crystal_F_000 1884
_exptl_crystal_size_max 0.25
_exptl_crystal_size_mid 0.2
_exptl_crystal_size_min 0.12
_refine_diff_density_max 2.070
_refine_diff_density_min -2.843
_refine_diff_density_rms 0.168
_refine_ls_extinction_method none
_refine_ls_goodness_of_fit_ref 1.031
_refine_ls_hydrogen_treatment constr
_refine_ls_matrix_type full
_refine_ls_number_parameters 436
_refine_ls_number_reflns 12214
_refine_ls_number_restraints 42
_refine_ls_restrained_S_all 1.121
_refine_ls_R_factor_all 0.0602
_refine_ls_R_factor_gt 0.0435
_refine_ls_shift/su_max 0.002
_refine_ls_shift/su_mean 0.000
_refine_ls_structure_factor_coef Fsqd
_refine_ls_weighting_details 'w=1/[\s^2^(Fo^2^)+(0.0467P)^2^+13.1380P] where P=(Fo^2^+2Fc^2^)/3'
_refine_ls_weighting_scheme calc
_refine_ls_wR_factor_gt 0.1040
_refine_ls_wR_factor_ref 0.1148
_reflns_Friedel_coverage 0.000
_reflns_number_gt 9797
_reflns_number_total 12214
_reflns_threshold_expression 'I > 2\s(I)'
_cod_data_source_file c8tc01142g2.cif
_cod_data_source_block mo_d8v17167_0m
_cod_database_code 7237311
_shelx_shelxl_version_number 2014/8
_shelx_space_group_comment
;
The symmetry employed for this shelxl refinement is uniquely defined
by the following loop, which should always be used as a source of
symmetry information in preference to the above space-group names.
They are only intended as comments.
;
_shelx_estimated_absorpt_t_max 0.649
_shelx_estimated_absorpt_t_min 0.439
_olex2_refinement_description
;
1. Fixed Uiso
 At 1.2 times of:
  All C(H) groups
 At 1.5 times of:
  All C(H,H,H) groups
2. Uiso/Uaniso restraints and constraints
Cl4 \\sim Cl5 \\sim Cl6 \\sim C37: within 2A with sigma of 0.01 and sigma for
terminal atoms of 0.02
Uanis(Cl6) \\sim Ueq, Uanis(Cl5) \\sim Ueq, Uanis(Cl4) \\sim Ueq, Uanis(C37)
\\sim Ueq: with sigma of 0.005 and sigma for terminal atoms of 0.01
3.a Ternary CH refined with riding coordinates:
 C36(H36), C37(H37)
3.b Aromatic/amide H refined with riding coordinates:
 C2(H2), C4(H4), C5(H5), C9(H9), C11(H11), C12(H12), C16(H16), C27(H27)
3.c Idealised Me refined as rotating group:
 C18(H18A,H18B,H18C), C19(H19A,H19B,H19C), C20(H20A,H20B,H20C), C22(H22A,H22B,
 H22C), C23(H23A,H23B,H23C), C24(H24A,H24B,H24C), C30(H30A,H30B,H30C), C31(H31A,
 H31B,H31C), C32(H32A,H32B,H32C), C33(H33A,H33B,H33C), C34(H34A,H34B,H34C),
 C35(H35A,H35B,H35C)
;
_olex2_submission_special_instructions 'No special instructions were received'

loop_
_space_group_symop_operation_xyz
'x, y, z'
'-x+1/2, y+1/2, -z+1/2'
'-x, -y, -z'
'x-1/2, -y-1/2, z-1/2'

loop_
_atom_site_label
_atom_site_type_symbol
_atom_site_fract_x
_atom_site_fract_y
_atom_site_fract_z
_atom_site_U_iso_or_equiv
_atom_site_adp_type
_atom_site_occupancy
_atom_site_site_symmetry_order
_atom_site_calc_flag
_atom_site_refinement_flags_posn
_atom_site_refinement_flags_adp
Pt1 Pt 0.75847(2) 0.36523(2) 0.37730(2) 0.01784(5) Uani 1 1 d . .
O1 O 0.6732(2) 0.30440(16) 0.2833(2) 0.0272(7) Uani 1 1 d . .
O2 O 0.8809(2) 0.33746(15) 0.3291(2) 0.0235(6) Uani 1 1 d . .
N1 N 0.8273(2) 0.42511(16) 0.4849(2) 0.0185(6) Uani 1 1 d . .
C1 C 0.6480(3) 0.3830(2) 0.4317(3) 0.0189(7) Uani 1 1 d . .
C2 C 0.5480(3) 0.3683(2) 0.3918(3) 0.0212(8) Uani 1 1 d . .
H2 H 0.5294 0.3477 0.3321 0.025 Uiso 1 1 calc R .
C3 C 0.4746(3) 0.3830(2) 0.4373(3) 0.0217(8) Uani 1 1 d . .
C4 C 0.5037(3) 0.4132(2) 0.5249(3) 0.0225(8) Uani 1 1 d . .
H4 H 0.4548 0.4247 0.5563 0.027 Uiso 1 1 calc R .
C5 C 0.6029(3) 0.4270(2) 0.5675(3) 0.0221(8) Uani 1 1 d . .
H5 H 0.6208 0.4476 0.6273 0.027 Uiso 1 1 calc R .
C6 C 0.6760(3) 0.41054(19) 0.5227(3) 0.0181(7) Uani 1 1 d . .
C7 C 0.7812(3) 0.42760(19) 0.5532(3) 0.0186(7) Uani 1 1 d . .
C8 C 0.8346(3) 0.44660(19) 0.6471(3) 0.0192(7) Uani 1 1 d . .
C9 C 0.7994(3) 0.4312(2) 0.7251(3) 0.0217(8) Uani 1 1 d . .
H9 H 0.7382 0.4081 0.7156 0.026 Uiso 1 1 calc R .
C10 C 0.8501(3) 0.4482(2) 0.8146(3) 0.0240(8) Uani 1 1 d . .
C11 C 0.9432(3) 0.4793(2) 0.8265(3) 0.0285(9) Uani 1 1 d . .
H11 H 0.9802 0.4913 0.8876 0.034 Uiso 1 1 calc R .
C12 C 0.9817(3) 0.4926(2) 0.7526(3) 0.0261(9) Uani 1 1 d . .
H12 H 1.0454 0.5124 0.7635 0.031 Uiso 1 1 calc R .
C13 C 0.9284(3) 0.4774(2) 0.6611(3) 0.0204(8) Uani 1 1 d . .
C14 C 0.9654(3) 0.49045(19) 0.5807(3) 0.0185(7) Uani 1 1 d . .
C15 C 0.9159(3) 0.46018(19) 0.4938(3) 0.0184(7) Uani 1 1 d . .
C16 C 1.0486(3) 0.5299(2) 0.5841(3) 0.0209(8) Uani 1 1 d . .
H16 H 1.0818 0.5505 0.6414 0.025 Uiso 1 1 calc R .
C17 C 0.8085(3) 0.4372(2) 0.8991(3) 0.0270(9) Uani 1 1 d . .
C18 C 0.7094(4) 0.4000(4) 0.8729(4) 0.0478(15) Uani 1 1 d . .
H18A H 0.6612 0.4260 0.8262 0.072 Uiso 1 1 calc GR .
H18B H 0.6852 0.3942 0.9287 0.072 Uiso 1 1 calc GR .
H18C H 0.7185 0.3560 0.8470 0.072 Uiso 1 1 calc GR .
C19 C 0.7921(5) 0.5061(3) 0.9392(4) 0.0420(13) Uani 1 1 d . .
H19A H 0.8558 0.5291 0.9611 0.063 Uiso 1 1 calc GR .
H19B H 0.7622 0.5000 0.9915 0.063 Uiso 1 1 calc GR .
H19C H 0.7478 0.5329 0.8904 0.063 Uiso 1 1 calc GR .
C20 C 0.8815(4) 0.3974(3) 0.9746(4) 0.0393(12) Uani 1 1 d . .
H20A H 0.8933 0.3536 0.9497 0.059 Uiso 1 1 calc GR .
H20B H 0.8539 0.3911 1.0283 0.059 Uiso 1 1 calc GR .
H20C H 0.9442 0.4219 0.9943 0.059 Uiso 1 1 calc GR .
C21 C 0.3667(3) 0.3660(2) 0.3898(3) 0.0246(9) Uani 1 1 d . .
C22 C 0.3351(3) 0.3985(2) 0.2928(3) 0.0318(10) Uani 1 1 d . .
H22A H 0.3444 0.4470 0.2989 0.048 Uiso 1 1 calc GR .
H22B H 0.2651 0.3886 0.2641 0.048 Uiso 1 1 calc GR .
H22C H 0.3755 0.3805 0.2535 0.048 Uiso 1 1 calc GR .
C23 C 0.2965(3) 0.3904(3) 0.4470(4) 0.0346(11) Uani 1 1 d . .
H23A H 0.3159 0.3704 0.5094 0.052 Uiso 1 1 calc GR .
H23B H 0.2285 0.3771 0.4157 0.052 Uiso 1 1 calc GR .
H23C H 0.3002 0.4393 0.4523 0.052 Uiso 1 1 calc GR .
C24 C 0.3571(4) 0.2895(2) 0.3800(4) 0.0347(11) Uani 1 1 d . .
H24A H 0.4015 0.2731 0.3435 0.052 Uiso 1 1 calc GR .
H24B H 0.2886 0.2778 0.3480 0.052 Uiso 1 1 calc GR .
H24C H 0.3752 0.2689 0.4420 0.052 Uiso 1 1 calc GR .
C25 C 0.6143(4) 0.2236(3) 0.1680(4) 0.0401(13) Uani 1 1 d . .
C26 C 0.7006(3) 0.2641(2) 0.2267(3) 0.0288(9) Uani 1 1 d . .
C27 C 0.7970(3) 0.2568(2) 0.2194(3) 0.0304(10) Uani 1 1 d . .
H27 H 0.8071 0.2252 0.1748 0.037 Uiso 1 1 calc R .
C28 C 0.8811(3) 0.2913(2) 0.2711(3) 0.0234(8) Uani 1 1 d . .
C29 C 0.9843(3) 0.2731(2) 0.2605(3) 0.0278(9) Uani 1 1 d . .
C30 C 1.0407(5) 0.2442(4) 0.3547(5) 0.062(2) Uani 1 1 d . .
H30A H 1.0382 0.2759 0.4044 0.093 Uiso 1 1 calc GR .
H30B H 1.1098 0.2363 0.3547 0.093 Uiso 1 1 calc GR .
H30C H 1.0102 0.2018 0.3655 0.093 Uiso 1 1 calc GR .
C31 C 1.0366(4) 0.3373(3) 0.2425(5) 0.0467(14) Uani 1 1 d . .
H31A H 0.9965 0.3595 0.1864 0.070 Uiso 1 1 calc GR .
H31B H 1.1016 0.3260 0.2333 0.070 Uiso 1 1 calc GR .
H31C H 1.0452 0.3673 0.2962 0.070 Uiso 1 1 calc GR .
C32 C 0.9837(5) 0.2238(3) 0.1820(5) 0.0566(19) Uani 1 1 d . .
H32A H 0.9525 0.1818 0.1936 0.085 Uiso 1 1 calc GR .
H32B H 1.0519 0.2149 0.1796 0.085 Uiso 1 1 calc GR .
H32C H 0.9463 0.2429 0.1224 0.085 Uiso 1 1 calc GR .
C33 C 0.6455(5) 0.1728(4) 0.1045(5) 0.062(2) Uani 1 1 d . .
H33A H 0.6782 0.1961 0.0626 0.092 Uiso 1 1 calc GR .
H33B H 0.5869 0.1492 0.0675 0.092 Uiso 1 1 calc GR .
H33C H 0.6915 0.1405 0.1426 0.092 Uiso 1 1 calc GR .
C34 C 0.5414(5) 0.2733(4) 0.1085(5) 0.062(2) Uani 1 1 d . .
H34A H 0.5177 0.3041 0.1493 0.093 Uiso 1 1 calc GR .
H34B H 0.4851 0.2489 0.0690 0.093 Uiso 1 1 calc GR .
H34C H 0.5746 0.2988 0.0690 0.093 Uiso 1 1 calc GR .
C35 C 0.5631(5) 0.1869(4) 0.2326(5) 0.064(2) Uani 1 1 d . .
H35A H 0.6096 0.1553 0.2716 0.096 Uiso 1 1 calc GR .
H35B H 0.5056 0.1625 0.1951 0.096 Uiso 1 1 calc GR .
H35C H 0.5412 0.2195 0.2724 0.096 Uiso 1 1 calc GR .
Cl1 Cl 0.60343(13) 0.18533(11) 0.50063(17) 0.0721(5) Uani 1 1 d . .
Cl2 Cl 0.77366(16) 0.24927(11) 0.62149(14) 0.0684(5) Uani 1 1 d . .
Cl3 Cl 0.79573(15) 0.16369(11) 0.47017(18) 0.0759(6) Uani 1 1 d . .
C36 C 0.7195(5) 0.2207(3) 0.5086(5) 0.0483(15) Uani 1 1 d . .
H36 H 0.7096 0.2603 0.4659 0.058 Uiso 1 1 calc R .
Cl4 Cl 0.5129(3) 0.4698(3) 0.1249(4) 0.191(2) Uani 1 1 d . U
Cl5 Cl 0.6102(6) 0.5459(3) 0.2657(4) 0.262(3) Uani 1 1 d . U
Cl6 Cl 0.7151(3) 0.4708(4) 0.1601(3) 0.227(3) Uani 1 1 d . U
C37 C 0.6233(6) 0.4790(4) 0.2079(6) 0.0686(19) Uani 1 1 d . U
H37 H 0.6281 0.4406 0.2521 0.082 Uiso 1 1 calc R .

loop_
_atom_site_aniso_label
_atom_site_aniso_U_11
_atom_site_aniso_U_22
_atom_site_aniso_U_33
_atom_site_aniso_U_23
_atom_site_aniso_U_13
_atom_site_aniso_U_12
Pt1 0.01409(8) 0.01915(8) 0.01969(9) -0.00504(5) 0.00333(5) -0.00383(5)
O1 0.0200(14) 0.0309(16) 0.0298(17) -0.0157(13) 0.0049(12) -0.0069(12)
O2 0.0189(14) 0.0247(14) 0.0268(16) -0.0101(12) 0.0060(12) -0.0042(11)
N1 0.0146(15) 0.0186(14) 0.0219(17) -0.0037(12) 0.0039(13) -0.0042(12)
C1 0.0171(18) 0.0190(16) 0.0196(19) -0.0045(14) 0.0032(15) -0.0034(14)
C2 0.0195(19) 0.0228(18) 0.021(2) -0.0035(15) 0.0051(15) -0.0029(15)
C3 0.0173(18) 0.0209(17) 0.026(2) 0.0017(15) 0.0043(16) -0.0015(14)
C4 0.0167(18) 0.027(2) 0.024(2) -0.0012(16) 0.0058(15) -0.0015(15)
C5 0.0181(18) 0.0257(19) 0.021(2) -0.0044(15) 0.0032(15) -0.0041(15)
C6 0.0156(17) 0.0176(16) 0.0190(19) -0.0015(14) 0.0007(14) -0.0016(14)
C7 0.0163(17) 0.0153(16) 0.023(2) -0.0052(14) 0.0026(15) -0.0028(13)
C8 0.0133(16) 0.0199(17) 0.022(2) -0.0029(14) 0.0009(14) -0.0017(14)
C9 0.0182(18) 0.0223(18) 0.024(2) -0.0034(15) 0.0046(16) -0.0029(15)
C10 0.024(2) 0.0241(19) 0.023(2) -0.0005(16) 0.0047(17) -0.0029(16)
C11 0.026(2) 0.032(2) 0.023(2) -0.0073(17) 0.0000(17) -0.0113(18)
C12 0.020(2) 0.034(2) 0.021(2) -0.0046(17) -0.0011(16) -0.0095(17)
C13 0.0197(18) 0.0184(17) 0.022(2) -0.0050(14) 0.0028(15) -0.0033(14)
C14 0.0144(17) 0.0184(17) 0.022(2) -0.0042(14) 0.0036(14) -0.0026(14)
C15 0.0146(17) 0.0189(17) 0.0201(19) -0.0033(14) 0.0017(14) -0.0043(14)
C16 0.0147(17) 0.0234(18) 0.022(2) -0.0050(15) 0.0012(15) -0.0049(14)
C17 0.029(2) 0.032(2) 0.020(2) -0.0003(17) 0.0049(17) -0.0063(18)
C18 0.043(3) 0.075(4) 0.027(3) -0.002(3) 0.011(2) -0.026(3)
C19 0.060(4) 0.036(3) 0.036(3) -0.005(2) 0.023(3) 0.002(2)
C20 0.041(3) 0.037(3) 0.035(3) 0.008(2) 0.001(2) 0.000(2)
C21 0.0152(18) 0.026(2) 0.030(2) -0.0004(17) 0.0019(16) -0.0045(15)
C22 0.024(2) 0.034(2) 0.032(3) -0.0001(19) -0.0015(18) -0.0017(19)
C23 0.018(2) 0.041(3) 0.044(3) -0.003(2) 0.0071(19) -0.0031(19)
C24 0.022(2) 0.025(2) 0.053(3) 0.001(2) 0.001(2) -0.0072(17)
C25 0.028(2) 0.046(3) 0.045(3) -0.028(2) 0.007(2) -0.012(2)
C26 0.025(2) 0.030(2) 0.030(2) -0.0117(18) 0.0048(18) -0.0074(17)
C27 0.027(2) 0.033(2) 0.031(3) -0.0177(19) 0.0077(19) -0.0040(18)
C28 0.0191(19) 0.0249(19) 0.026(2) -0.0034(16) 0.0066(16) -0.0012(15)
C29 0.0170(19) 0.032(2) 0.034(3) -0.0070(18) 0.0059(17) 0.0016(16)
C30 0.045(4) 0.087(5) 0.054(4) 0.020(4) 0.011(3) 0.034(4)
C31 0.031(3) 0.046(3) 0.068(4) -0.011(3) 0.022(3) -0.007(2)
C32 0.040(3) 0.063(4) 0.075(5) -0.045(4) 0.030(3) -0.013(3)
C33 0.039(3) 0.071(4) 0.073(5) -0.054(4) 0.012(3) -0.013(3)
C34 0.032(3) 0.089(5) 0.055(4) -0.037(4) -0.007(3) 0.002(3)
C35 0.058(4) 0.062(4) 0.076(5) -0.033(4) 0.026(4) -0.037(3)
Cl1 0.0435(9) 0.0794(13) 0.0961(16) 0.0084(11) 0.0227(9) -0.0024(9)
Cl2 0.0656(11) 0.0750(12) 0.0585(11) 0.0083(9) 0.0051(9) 0.0069(10)
Cl3 0.0569(11) 0.0690(12) 0.1105(18) -0.0116(12) 0.0373(11) 0.0007(9)
C36 0.045(3) 0.044(3) 0.058(4) 0.017(3) 0.017(3) 0.005(3)
Cl4 0.144(3) 0.187(4) 0.196(4) 0.035(3) -0.038(3) 0.006(3)
Cl5 0.414(7) 0.143(4) 0.202(5) -0.069(3) 0.033(5) 0.059(4)
Cl6 0.139(3) 0.412(7) 0.166(3) 0.148(4) 0.107(3) 0.084(4)
C37 0.077(4) 0.074(4) 0.062(3) 0.015(3) 0.032(3) 0.016(3)

loop_
_atom_type_symbol
_atom_type_description
_atom_type_scat_dispersion_real
_atom_type_scat_dispersion_imag
_atom_type_scat_source
C C 0.0033 0.0016 'International Tables Vol C Tables 4.2.6.8 and 6.1.1.4'
H H 0.0000 0.0000 'International Tables Vol C Tables 4.2.6.8 and 6.1.1.4'
Cl Cl 0.1484 0.1585 'International Tables Vol C Tables 4.2.6.8 and 6.1.1.4'
N N 0.0061 0.0033 'International Tables Vol C Tables 4.2.6.8 and 6.1.1.4'
O O 0.0106 0.0060 'International Tables Vol C Tables 4.2.6.8 and 6.1.1.4'
Pt Pt -1.7033 8.3905 'International Tables Vol C Tables 4.2.6.8 and 6.1.1.4'

loop_
_geom_angle_atom_site_label_1
_geom_angle_atom_site_label_2
_geom_angle_atom_site_label_3
_geom_angle
_geom_angle_site_symmetry_1
O1 Pt1 O2 89.61(12) .
O1 Pt1 N1 170.22(13) .
N1 Pt1 O2 99.35(12) .
C1 Pt1 O1 90.34(14) .
C1 Pt1 O2 173.76(15) .
C1 Pt1 N1 80.32(15) .
C26 O1 Pt1 127.6(3) .
C28 O2 Pt1 125.0(3) .
C7 N1 Pt1 113.3(3) .
C7 N1 C15 120.1(3) .
C15 N1 Pt1 126.6(3) .
C2 C1 Pt1 126.8(3) .
C2 C1 C6 118.8(4) .
C6 C1 Pt1 114.4(3) .
C1 C2 H2 119.0 .
C3 C2 C1 122.0(4) .
C3 C2 H2 119.0 .
C2 C3 C21 119.4(4) .
C4 C3 C2 117.9(4) .
C4 C3 C21 122.7(4) .
C3 C4 H4 119.2 .
C3 C4 C5 121.5(4) .
C5 C4 H4 119.2 .
C4 C5 H5 119.9 .
C4 C5 C6 120.2(4) .
C6 C5 H5 119.9 .
C1 C6 C7 113.1(4) .
C5 C6 C1 119.4(4) .
C5 C6 C7 126.9(4) .
N1 C7 C6 113.7(4) .
N1 C7 C8 120.5(4) .
C8 C7 C6 125.7(4) .
C9 C8 C7 122.0(4) .
C9 C8 C13 119.1(4) .
C13 C8 C7 118.8(4) .
C8 C9 H9 118.8 .
C10 C9 C8 122.5(4) .
C10 C9 H9 118.8 .
C9 C10 C11 117.2(4) .
C9 C10 C17 123.0(4) .
C11 C10 C17 119.7(4) .
C10 C11 H11 119.1 .
C12 C11 C10 121.8(4) .
C12 C11 H11 119.1 .
C11 C12 H12 119.5 .
C11 C12 C13 120.9(4) .
C13 C12 H12 119.5 .
C8 C13 C14 118.5(4) .
C12 C13 C8 118.3(4) .
C12 C13 C14 123.2(4) .
C15 C14 C13 118.4(3) .
C16 C14 C13 123.2(4) .
C16 C14 C15 118.4(4) .
N1 C15 C14 120.4(4) .
C16 C15 N1 119.6(4) 3_766
C16 C15 C14 119.8(3) 3_766
C14 C16 H16 119.1 .
C15 C16 C14 121.9(4) 3_766
C15 C16 H16 119.1 3_766
C10 C17 C18 112.0(4) .
C10 C17 C19 108.4(4) .
C18 C17 C19 108.4(5) .
C20 C17 C10 110.6(4) .
C20 C17 C18 108.8(4) .
C20 C17 C19 108.7(4) .
C17 C18 H18A 109.5 .
C17 C18 H18B 109.5 .
C17 C18 H18C 109.5 .
H18A C18 H18B 109.5 .
H18A C18 H18C 109.5 .
H18B C18 H18C 109.5 .
C17 C19 H19A 109.5 .
C17 C19 H19B 109.5 .
C17 C19 H19C 109.5 .
H19A C19 H19B 109.5 .
H19A C19 H19C 109.5 .
H19B C19 H19C 109.5 .
C17 C20 H20A 109.5 .
C17 C20 H20B 109.5 .
C17 C20 H20C 109.5 .
H20A C20 H20B 109.5 .
H20A C20 H20C 109.5 .
H20B C20 H20C 109.5 .
C3 C21 C22 110.3(4) .
C3 C21 C23 111.8(4) .
C3 C21 C24 108.4(4) .
C22 C21 C23 108.3(4) .
C22 C21 C24 109.5(4) .
C23 C21 C24 108.4(4) .
C21 C22 H22A 109.5 .
C21 C22 H22B 109.5 .
C21 C22 H22C 109.5 .
H22A C22 H22B 109.5 .
H22A C22 H22C 109.5 .
H22B C22 H22C 109.5 .
C21 C23 H23A 109.5 .
C21 C23 H23B 109.5 .
C21 C23 H23C 109.5 .
H23A C23 H23B 109.5 .
H23A C23 H23C 109.5 .
H23B C23 H23C 109.5 .
C21 C24 H24A 109.5 .
C21 C24 H24B 109.5 .
C21 C24 H24C 109.5 .
H24A C24 H24B 109.5 .
H24A C24 H24C 109.5 .
H24B C24 H24C 109.5 .
C26 C25 C34 107.1(5) .
C33 C25 C26 113.3(4) .
C33 C25 C34 109.4(5) .
C33 C25 C35 109.1(5) .
C35 C25 C26 109.1(5) .
C35 C25 C34 108.9(6) .
O1 C26 C25 112.2(4) .
O1 C26 C27 125.2(4) .
C27 C26 C25 122.6(4) .
C26 C27 H27 116.7 .
C26 C27 C28 126.6(4) .
C28 C27 H27 116.7 .
O2 C28 C27 125.4(4) .
O2 C28 C29 114.4(4) .
C27 C28 C29 120.2(4) .
C30 C29 C28 105.7(4) .
C30 C29 C31 108.6(5) .
C31 C29 C28 108.9(4) .
C32 C29 C28 114.4(4) .
C32 C29 C30 110.7(5) .
C32 C29 C31 108.4(5) .
C29 C30 H30A 109.5 .
C29 C30 H30B 109.5 .
C29 C30 H30C 109.5 .
H30A C30 H30B 109.5 .
H30A C30 H30C 109.5 .
H30B C30 H30C 109.5 .
C29 C31 H31A 109.5 .
C29 C31 H31B 109.5 .
C29 C31 H31C 109.5 .
H31A C31 H31B 109.5 .
H31A C31 H31C 109.5 .
H31B C31 H31C 109.5 .
C29 C32 H32A 109.5 .
C29 C32 H32B 109.5 .
C29 C32 H32C 109.5 .
H32A C32 H32B 109.5 .
H32A C32 H32C 109.5 .
H32B C32 H32C 109.5 .
C25 C33 H33A 109.5 .
C25 C33 H33B 109.5 .
C25 C33 H33C 109.5 .
H33A C33 H33B 109.5 .
H33A C33 H33C 109.5 .
H33B C33 H33C 109.5 .
C25 C34 H34A 109.5 .
C25 C34 H34B 109.5 .
C25 C34 H34C 109.5 .
H34A C34 H34B 109.5 .
H34A C34 H34C 109.5 .
H34B C34 H34C 109.5 .
C25 C35 H35A 109.5 .
C25 C35 H35B 109.5 .
C25 C35 H35C 109.5 .
H35A C35 H35B 109.5 .
H35A C35 H35C 109.5 .
H35B C35 H35C 109.5 .
Cl1 C36 Cl3 110.4(4) .
Cl1 C36 H36 107.7 .
Cl2 C36 Cl1 111.1(4) .
Cl2 C36 Cl3 112.1(4) .
Cl2 C36 H36 107.7 .
Cl3 C36 H36 107.7 .
Cl4 C37 H37 106.4 .
Cl5 C37 Cl4 105.3(6) .
Cl5 C37 Cl6 121.5(7) .
Cl5 C37 H37 106.4 .
Cl6 C37 Cl4 110.0(5) .
Cl6 C37 H37 106.4 .

loop_
_geom_bond_atom_site_label_1
_geom_bond_atom_site_label_2
_geom_bond_distance
_geom_bond_site_symmetry_2
Pt1 O1 1.994(3) .
Pt1 O2 2.095(3) .
Pt1 N1 2.026(3) .
Pt1 C1 1.954(4) .
O1 C26 1.291(5) .
O2 C28 1.263(5) .
N1 C7 1.336(5) .
N1 C15 1.400(5) .
C1 C2 1.400(6) .
C1 C6 1.415(5) .
C2 H2 0.9500 .
C2 C3 1.399(6) .
C3 C4 1.393(6) .
C3 C21 1.528(6) .
C4 H4 0.9500 .
C4 C5 1.394(6) .
C5 H5 0.9500 .
C5 C6 1.397(6) .
C6 C7 1.462(5) .
C7 C8 1.449(6) .
C8 C9 1.405(6) .
C8 C13 1.414(5) .
C9 H9 0.9500 .
C9 C10 1.375(6) .
C10 C11 1.412(6) .
C10 C17 1.529(6) .
C11 H11 0.9500 .
C11 C12 1.367(7) .
C12 H12 0.9500 .
C12 C13 1.402(6) .
C13 C14 1.442(6) .
C14 C15 1.428(5) .
C14 C16 1.395(5) .
C15 C16 1.386(6) 3_766
C16 C15 1.386(6) 3_766
C16 H16 0.9500 .
C17 C18 1.531(7) .
C17 C19 1.540(7) .
C17 C20 1.528(7) .
C18 H18A 0.9800 .
C18 H18B 0.9800 .
C18 H18C 0.9800 .
C19 H19A 0.9800 .
C19 H19B 0.9800 .
C19 H19C 0.9800 .
C20 H20A 0.9800 .
C20 H20B 0.9800 .
C20 H20C 0.9800 .
C21 C22 1.534(7) .
C21 C23 1.536(7) .
C21 C24 1.537(6) .
C22 H22A 0.9800 .
C22 H22B 0.9800 .
C22 H22C 0.9800 .
C23 H23A 0.9800 .
C23 H23B 0.9800 .
C23 H23C 0.9800 .
C24 H24A 0.9800 .
C24 H24B 0.9800 .
C24 H24C 0.9800 .
C25 C26 1.526(6) .
C25 C33 1.523(7) .
C25 C34 1.528(9) .
C25 C35 1.524(9) .
C26 C27 1.388(6) .
C27 H27 0.9500 .
C27 C28 1.407(6) .
C28 C29 1.536(6) .
C29 C30 1.528(8) .
C29 C31 1.534(7) .
C29 C32 1.523(7) .
C30 H30A 0.9800 .
C30 H30B 0.9800 .
C30 H30C 0.9800 .
C31 H31A 0.9800 .
C31 H31B 0.9800 .
C31 H31C 0.9800 .
C32 H32A 0.9800 .
C32 H32B 0.9800 .
C32 H32C 0.9800 .
C33 H33A 0.9800 .
C33 H33B 0.9800 .
C33 H33C 0.9800 .
C34 H34A 0.9800 .
C34 H34B 0.9800 .
C34 H34C 0.9800 .
C35 H35A 0.9800 .
C35 H35B 0.9800 .
C35 H35C 0.9800 .
Cl1 C36 1.747(6) .
Cl2 C36 1.745(7) .
Cl3 C36 1.753(7) .
C36 H36 1.0000 .
Cl4 C37 1.715(10) .
Cl5 C37 1.624(9) .
Cl6 C37 1.629(8) .
C37 H37 1.0000 .
